data_1508856
loop_
_publ_author_name
'Li, Jing'
'Huang, Huanan'
'Liang, Weihong'
'Gao, Qun'
'Duan, Zheng'

_publ_section_title
;
 Catalytic C-h and C-s bond activation of thiophenes.
;
_journal_issue 2
_journal_name_full 'Organic letters'
_journal_page_first 282
_journal_page_last 285
_journal_paper_doi 10.1021/ol303136x
_journal_volume 15
_journal_year 2013
_chemical_formula_moiety '2(C96 H76 S2), 3.5(C6)'
_chemical_formula_sum 'C213 H201 S4'
_chemical_formula_weight 2888.98
_chemical_name_systematic
;
 ? 
;
_space_group_crystal_system triclinic
_space_group_IT_number 2
_space_group_name_Hall '-P 1'
_space_group_name_H-M_alt 'P -1'
_symmetry_space_group_name_Hall '-P 1'
_symmetry_space_group_name_H-M 'P -1'
_atom_sites_solution_hydrogens geom
_atom_sites_solution_primary direct
_atom_sites_solution_secondary difmap
_audit_creation_date 2012-07-13
_audit_creation_method
;
  Olex2 1.2
  (compiled 2012.05.09 svn.r2324, GUI svn.r4230)
;
_cell_angle_alpha 96.294(5)
_cell_angle_beta 99.037(6)
_cell_angle_gamma 108.324(8)
_cell_formula_units_Z 1
_cell_length_a 16.0668(17)
_cell_length_b 16.7268(11)
_cell_length_c 18.1635(8)
_cell_measurement_reflns_used 6521
_cell_measurement_temperature 291(2)
_cell_measurement_theta_max 63.5951
_cell_measurement_theta_min 2.9609
_cell_volume 4510.0(7)
_computing_cell_refinement
;
CrysAlisPro, Agilent Technologies,
Version 1.171.35.19 (release 27-10-2011 CrysAlis171 .NET)
(compiled Oct 27 2011,15:02:11)
;
_computing_data_collection
;
CrysAlisPro, Agilent Technologies,
Version 1.171.35.19 (release 27-10-2011 CrysAlis171 .NET)
(compiled Oct 27 2011,15:02:11)
;
_computing_data_reduction
;
CrysAlisPro, Agilent Technologies,
Version 1.171.35.19 (release 27-10-2011 CrysAlis171 .NET)
(compiled Oct 27 2011,15:02:11)
;
_computing_molecular_graphics
;
O. V. Dolomanov, L. J. Bourhis, R. J. Gildea, J. A. K. Howard and H. Puschmann,
OLEX2: a complete structure solution, refinement and analysis program.
J. Appl. Cryst. (2009). 42, 339-341.
;
_computing_publication_material
;
O. V. Dolomanov, L. J. Bourhis, R. J. Gildea, J. A. K. Howard and H. Puschmann,
OLEX2: a complete structure solution, refinement and analysis program.
J. Appl. Cryst. (2009). 42, 339-341.
;
_computing_structure_refinement
;
SHELXL, G.M. Sheldrick, Acta Cryst.
(2008). A64, 112-122
;
_computing_structure_solution
;
SHELXS, G.M. Sheldrick, Acta Cryst.
(2008). A64, 112-122
;
_diffrn_ambient_temperature 291.15
_diffrn_detector_area_resol_mean 16.2312
_diffrn_measured_fraction_theta_full 0.994
_diffrn_measured_fraction_theta_max 0.994
_diffrn_measurement_details
;
  1 omega -111.00  -47.00   1.0000   15.0000
omega____ theta____ kappa____ phi______ frames
    -      -34.9673 -178.0000   90.0000 64

  2 omega -104.00  -14.00   1.0000   15.0000
omega____ theta____ kappa____ phi______ frames
    -      -34.9673  -57.0000 -120.0000 90

  3 omega  -54.00   34.00   1.0000   15.0000
omega____ theta____ kappa____ phi______ frames
    -      -34.9673   57.0000  120.0000 88

  4 omega  -72.00   38.00   1.0000   15.0000
omega____ theta____ kappa____ phi______ frames
    -      -34.9673   19.0000   60.0000 110

  5 omega   39.00   98.00   1.0000   15.0000
omega____ theta____ kappa____ phi______ frames
    -       34.9673 -134.0000   61.0000 59

  6 omega   39.00   95.00   1.0000   70.0000
omega____ theta____ kappa____ phi______ frames
    -      101.5359  -45.0000  -60.0000 56

  7 omega   30.00   86.00   1.0000   70.0000
omega____ theta____ kappa____ phi______ frames
    -      101.5359  -30.0000  150.0000 56

  8 omega   34.00  123.00   1.0000   70.0000
omega____ theta____ kappa____ phi______ frames
    -      101.5359  -61.0000  150.0000 89

  9 omega   29.00   88.00   1.0000   70.0000
omega____ theta____ kappa____ phi______ frames
    -      101.5359  -30.0000 -120.0000 59

 10 omega   29.00  115.00   1.0000   70.0000
omega____ theta____ kappa____ phi______ frames
    -      101.5359 -111.0000  -60.0000 86

 11 omega   33.00   99.00   1.0000   70.0000
omega____ theta____ kappa____ phi______ frames
    -      101.5359  -45.0000    0.0000 66

 12 omega   59.00  150.00   1.0000   70.0000
omega____ theta____ kappa____ phi______ frames
    -      101.5359  178.0000 -150.0000 91

 13 omega   30.00  108.00   1.0000   70.0000
omega____ theta____ kappa____ phi______ frames
    -      101.5359  -94.0000  150.0000 78

 14 omega  106.00  169.00   1.0000   70.0000
omega____ theta____ kappa____ phi______ frames
    -      101.5359   61.0000  -60.0000 63

 15 omega   32.00  130.00   1.0000   70.0000
omega____ theta____ kappa____ phi______ frames
    -      101.5359  -77.0000  -60.0000 98

 16 omega   34.00  170.00   1.0000   70.0000
omega____ theta____ kappa____ phi______ frames
    -      101.5359    0.0000   90.0000 136

 17 omega -104.00  -14.00   1.0000   15.0000
omega____ theta____ kappa____ phi______ frames
    -      -34.9673  -57.0000   90.0000 90

 18 omega -105.00   -5.00   1.0000   15.0000
omega____ theta____ kappa____ phi______ frames
    -      -34.9673  -77.0000    0.0000 100

 19 omega -105.00   -5.00   1.0000   15.0000
omega____ theta____ kappa____ phi______ frames
    -      -34.9673  -77.0000 -180.0000 100

 20 omega   57.00  111.00   1.0000   15.0000
omega____ theta____ kappa____ phi______ frames
    -       34.9673  178.0000   30.0000 54
;
_diffrn_measurement_device_type 'Xcalibur, Eos, Gemini'
_diffrn_measurement_method '\w scans'
_diffrn_orient_matrix_UB_11 0.0997348000
_diffrn_orient_matrix_UB_12 0.0090383000
_diffrn_orient_matrix_UB_13 0.0084510000
_diffrn_orient_matrix_UB_21 -0.0112117000
_diffrn_orient_matrix_UB_22 -0.0151204000
_diffrn_orient_matrix_UB_23 -0.0867362000
_diffrn_orient_matrix_UB_31 0.0244957000
_diffrn_orient_matrix_UB_32 0.0969867000
_diffrn_orient_matrix_UB_33 0.0006715000
_diffrn_radiation_monochromator graphite
_diffrn_radiation_type 'Cu K\a'
_diffrn_radiation_wavelength 1.5418
_diffrn_reflns_av_R_equivalents 0.0297
_diffrn_reflns_av_unetI/netI 0.0426
_diffrn_reflns_limit_h_max 17
_diffrn_reflns_limit_h_min -18
_diffrn_reflns_limit_k_max 19
_diffrn_reflns_limit_k_min -12
_diffrn_reflns_limit_l_max 21
_diffrn_reflns_limit_l_min -20
_diffrn_reflns_number 29186
_diffrn_reflns_theta_full 63.67
_diffrn_reflns_theta_max 63.67
_diffrn_reflns_theta_min 2.96
_diffrn_source 'Enhance (Cu) X-ray Source'
_exptl_absorpt_coefficient_mu 0.868
_exptl_absorpt_correction_T_max 1.00000
_exptl_absorpt_correction_T_min 0.78724
_exptl_absorpt_correction_type multi-scan
_exptl_absorpt_process_details
;
CrysAlisPro, Agilent Technologies,
Version 1.171.35.19 (release 27-10-2011 CrysAlis171 .NET)
(compiled Oct 27 2011,15:02:11)
Empirical absorption correction using spherical harmonics,
 implemented in SCALE3 ABSPACK scaling algorithm.
;
_exptl_crystal_density_diffrn 1.064
_exptl_crystal_density_method 'not measured'
_exptl_crystal_F_000 1543
_exptl_crystal_size_max 0.36
_exptl_crystal_size_mid 0.34
_exptl_crystal_size_min 0.28
_refine_diff_density_max 0.529
_refine_diff_density_min -0.181
_refine_diff_density_rms 0.060
_refine_ls_extinction_method none
_refine_ls_goodness_of_fit_ref 1.052
_refine_ls_hydrogen_treatment constr
_refine_ls_matrix_type full
_refine_ls_number_parameters 997
_refine_ls_number_reflns 14744
_refine_ls_number_restraints 62
_refine_ls_restrained_S_all 1.062
_refine_ls_R_factor_all 0.1133
_refine_ls_R_factor_gt 0.0741
_refine_ls_shift/su_max 0.001
_refine_ls_shift/su_mean 0.000
_refine_ls_structure_factor_coef Fsqd
_refine_ls_weighting_details 'calc w=1/[\s^2^(Fo^2^)+(0.1296P)^2^+0.4194P] where P=(Fo^2^+2Fc^2^)/3'
_refine_ls_weighting_scheme calc
_refine_ls_wR_factor_gt 0.2022
_refine_ls_wR_factor_ref 0.2454
_reflns_number_gt 9060
_reflns_number_total 14744
_reflns_threshold_expression >2sigma(I)
_cod_data_source_file ol303136x_si_002.cif
_cod_data_source_block 6a
_cod_original_cell_volume 4510.0(6)
_cod_database_code 1508856
_chemical_oxdiff_formula 'C11 H10 S O2'
_reflns_odcompleteness_completeness 99.77
_reflns_odcompleteness_iscentric 1
_reflns_odcompleteness_theta 63.60

loop_
_space_group_symop_id
_space_group_symop_operation_xyz
1 'x, y, z'
2 '-x, -y, -z'

loop_
_atom_site_label
_atom_site_type_symbol
_atom_site_fract_x
_atom_site_fract_y
_atom_site_fract_z
_atom_site_U_iso_or_equiv
_atom_site_adp_type
_atom_site_occupancy
_atom_site_symmetry_multiplicity
_atom_site_calc_flag
_atom_site_refinement_flags
S1 S 0.46466(6) 0.74730(6) 0.70942(4) 0.0781(3) Uani 1 1 d .
S2 S 0.27159(6) 0.70647(5) 0.74346(5) 0.0808(3) Uani 1 1 d .
C1 C 0.4212(3) 0.6670(2) 0.9657(2) 0.0822(9) Uani 1 1 d .
H1 H 0.4108 0.6172 0.9320 0.099 Uiso 1 1 calc R
C2 C 0.3526(3) 0.6994(3) 0.9702(3) 0.0993(12) Uani 1 1 d .
H2 H 0.2963 0.6712 0.9396 0.119 Uiso 1 1 calc R
C3 C 0.3669(4) 0.7718(3) 1.0188(3) 0.1109(14) Uani 1 1 d .
H3 H 0.3207 0.7936 1.0216 0.133 Uiso 1 1 calc R
C4 C 0.4503(4) 0.8134(3) 1.0644(3) 0.1096(14) Uani 1 1 d .
H4 H 0.4601 0.8628 1.0983 0.131 Uiso 1 1 calc R
C5 C 0.5186(3) 0.7821(3) 1.0597(2) 0.0938(11) Uani 1 1 d .
H5 H 0.5748 0.8114 1.0900 0.113 Uiso 1 1 calc R
C6 C 0.5058(2) 0.7081(2) 1.01131(17) 0.0737(8) Uani 1 1 d .
C7 C 0.5785(2) 0.6712(2) 1.01071(17) 0.0725(8) Uani 1 1 d .
C8 C 0.6244(2) 0.6530(2) 1.07322(18) 0.0755(9) Uani 1 1 d .
C9 C 0.6107(3) 0.6684(2) 1.15149(19) 0.0823(10) Uani 1 1 d .
C10 C 0.5282(3) 0.6333(3) 1.1684(2) 0.0995(12) Uani 1 1 d .
H10 H 0.4804 0.5984 1.1307 0.119 Uiso 1 1 calc R
C11 C 0.5153(4) 0.6496(4) 1.2418(3) 0.1230(17) Uani 1 1 d .
H11 H 0.4589 0.6259 1.2527 0.148 Uiso 1 1 calc R
C12 C 0.5849(6) 0.7002(4) 1.2979(3) 0.131(2) Uani 1 1 d .
H12 H 0.5758 0.7118 1.3467 0.157 Uiso 1 1 calc R
C13 C 0.6673(5) 0.7335(4) 1.2821(3) 0.1206(18) Uani 1 1 d .
H13 H 0.7149 0.7667 1.3207 0.145 Uiso 1 1 calc R
C14 C 0.6816(3) 0.7189(3) 1.2095(2) 0.0989(12) Uani 1 1 d .
H14 H 0.7384 0.7427 1.1994 0.119 Uiso 1 1 calc R
C15 C 0.7175(3) 0.5361(2) 1.15659(18) 0.0791(9) Uani 1 1 d .
H15 H 0.6583 0.5241 1.1615 0.095 Uiso 1 1 calc R
C16 C 0.7731(4) 0.5067(3) 1.2037(2) 0.0976(13) Uani 1 1 d .
H16 H 0.7506 0.4743 1.2391 0.117 Uiso 1 1 calc R
C17 C 0.8593(4) 0.5244(3) 1.1990(3) 0.1195(16) Uani 1 1 d .
H17 H 0.8963 0.5043 1.2310 0.143 Uiso 1 1 calc R
C18 C 0.8931(4) 0.5723(4) 1.1465(3) 0.1355(19) Uani 1 1 d .
H18 H 0.9532 0.5859 1.1439 0.163 Uiso 1 1 calc R
C19 C 0.8364(3) 0.6004(3) 1.0974(3) 0.1111(14) Uani 1 1 d .
H19 H 0.8588 0.6312 1.0610 0.133 Uiso 1 1 calc R
C20 C 0.7481(2) 0.5832(2) 1.10199(18) 0.0771(9) Uani 1 1 d .
C21 C 0.6874(2) 0.6122(2) 1.04984(17) 0.0748(9) Uani 1 1 d .
C22 C 0.6793(2) 0.6051(2) 0.97347(19) 0.0777(9) Uani 1 1 d .
C23 C 0.7249(3) 0.5653(3) 0.9238(2) 0.0843(10) Uani 1 1 d .
C24 C 0.7154(3) 0.4795(3) 0.9205(3) 0.1032(13) Uani 1 1 d .
H24 H 0.6831 0.4478 0.9521 0.124 Uiso 1 1 calc R
C25 C 0.7530(5) 0.4414(4) 0.8714(4) 0.141(2) Uani 1 1 d .
H25 H 0.7457 0.3837 0.8690 0.169 Uiso 1 1 calc R
C26 C 0.8021(5) 0.4884(6) 0.8251(4) 0.163(3) Uani 1 1 d .
H26 H 0.8278 0.4622 0.7916 0.196 Uiso 1 1 calc R
C27 C 0.8129(5) 0.5715(5) 0.8283(4) 0.150(2) Uani 1 1 d .
H27 H 0.8463 0.6031 0.7974 0.179 Uiso 1 1 calc R
C28 C 0.7750(3) 0.6097(4) 0.8768(3) 0.1146(15) Uani 1 1 d .
H28 H 0.7830 0.6674 0.8783 0.137 Uiso 1 1 calc R
C29 C 0.6110(2) 0.6430(2) 0.94478(18) 0.0746(8) Uani 1 1 d .
C30 C 0.5903(2) 0.6489(2) 0.87046(18) 0.0741(8) Uani 1 1 d .
H30 H 0.6145 0.6194 0.8383 0.089 Uiso 1 1 calc R
C31 C 0.5372(2) 0.6934(2) 0.83403(18) 0.0746(8) Uani 1 1 d .
H31 H 0.5095 0.7228 0.8627 0.089 Uiso 1 1 calc R
C32 C 0.5267(2) 0.6936(2) 0.75920(17) 0.0694(8) Uani 1 1 d .
C33 C 0.5637(2) 0.6442(2) 0.70734(17) 0.0744(9) Uani 1 1 d .
C34 C 0.6520(3) 0.6783(3) 0.6983(2) 0.0895(11) Uani 1 1 d .
C35 C 0.6847(4) 0.6304(4) 0.6511(3) 0.1105(15) Uani 1 1 d .
H35 H 0.7439 0.6526 0.6458 0.133 Uiso 1 1 calc R
C36 C 0.6325(5) 0.5512(4) 0.6119(3) 0.1174(17) Uani 1 1 d .
C37 C 0.5464(4) 0.5181(3) 0.6205(2) 0.1060(14) Uani 1 1 d .
H37 H 0.5108 0.4644 0.5936 0.127 Uiso 1 1 calc R
C38 C 0.5098(3) 0.5628(2) 0.6688(2) 0.0840(10) Uani 1 1 d .
C39 C 0.7114(3) 0.7666(4) 0.7375(3) 0.1232(16) Uani 1 1 d .
H39A H 0.7037 0.8077 0.7064 0.185 Uiso 1 1 calc R
H39B H 0.7727 0.7693 0.7459 0.185 Uiso 1 1 calc R
H39C H 0.6955 0.7792 0.7851 0.185 Uiso 1 1 calc R
C40 C 0.6715(6) 0.5011(5) 0.5590(4) 0.185(3) Uani 1 1 d .
H40A H 0.6898 0.5331 0.5201 0.278 Uiso 1 1 calc R
H40B H 0.6267 0.4470 0.5363 0.278 Uiso 1 1 calc R
H40C H 0.7222 0.4918 0.5875 0.278 Uiso 1 1 calc R
C41 C 0.4153(3) 0.5225(3) 0.6788(3) 0.1060(13) Uani 1 1 d .
H41A H 0.4161 0.4988 0.7246 0.159 Uiso 1 1 calc R
H41B H 0.3827 0.4780 0.6366 0.159 Uiso 1 1 calc R
H41C H 0.3869 0.5651 0.6818 0.159 Uiso 1 1 calc R
C42 C 0.5204(3) 0.9093(2) 0.9025(2) 0.0881(10) Uani 1 1 d .
H42 H 0.4707 0.8826 0.9222 0.106 Uiso 1 1 calc R
C43 C 0.5943(4) 0.9722(3) 0.9495(3) 0.1082(14) Uani 1 1 d .
H43 H 0.5939 0.9877 1.0001 0.130 Uiso 1 1 calc R
C44 C 0.6671(4) 1.0109(3) 0.9207(4) 0.1249(17) Uani 1 1 d .
H44 H 0.7166 1.0525 0.9522 0.150 Uiso 1 1 calc R
C45 C 0.6684(3) 0.9893(3) 0.8465(4) 0.1227(16) Uani 1 1 d .
H45 H 0.7181 1.0169 0.8271 0.147 Uiso 1 1 calc R
C46 C 0.5952(3) 0.9259(3) 0.7998(3) 0.0984(12) Uani 1 1 d .
H46 H 0.5968 0.9100 0.7495 0.118 Uiso 1 1 calc R
C47 C 0.5201(2) 0.8864(2) 0.8274(2) 0.0787(9) Uani 1 1 d .
C48 C 0.4420(2) 0.8172(2) 0.77839(18) 0.0732(9) Uani 1 1 d .
C49 C 0.3555(2) 0.8071(2) 0.78081(18) 0.0749(9) Uani 1 1 d .
C50 C 0.3220(3) 0.8732(2) 0.8141(2) 0.0835(10) Uani 1 1 d .
C51 C 0.2560(3) 0.8538(3) 0.8560(2) 0.1046(13) Uani 1 1 d .
H51 H 0.2353 0.7991 0.8674 0.126 Uiso 1 1 calc R
C52 C 0.2199(4) 0.9138(5) 0.8813(3) 0.137(2) Uani 1 1 d .
H52 H 0.1763 0.8998 0.9104 0.165 Uiso 1 1 calc R
C53 C 0.2488(5) 0.9946(5) 0.8631(4) 0.147(3) Uani 1 1 d .
H53 H 0.2241 1.0350 0.8794 0.176 Uiso 1 1 calc R
C54 C 0.3139(4) 1.0152(3) 0.8212(3) 0.1242(18) Uani 1 1 d .
H54 H 0.3334 1.0698 0.8090 0.149 Uiso 1 1 calc R
C55 C 0.3512(3) 0.9546(3) 0.7967(2) 0.0965(12) Uani 1 1 d .
H55 H 0.3958 0.9691 0.7687 0.116 Uiso 1 1 calc R
C56 C 0.3915(3) 0.9372(3) 0.5889(3) 0.0999(12) Uani 1 1 d .
H56 H 0.3737 0.8846 0.5572 0.120 Uiso 1 1 calc R
C57 C 0.4784(3) 0.9710(4) 0.6332(4) 0.1241(17) Uani 1 1 d .
H57 H 0.5177 0.9406 0.6309 0.149 Uiso 1 1 calc R
C58 C 0.5057(4) 1.0487(4) 0.6798(4) 0.139(2) Uani 1 1 d .
H58 H 0.5632 1.0708 0.7094 0.166 Uiso 1 1 calc R
C59 C 0.4486(4) 1.0930(3) 0.6827(4) 0.140(2) Uani 1 1 d .
H59 H 0.4675 1.1462 0.7137 0.168 Uiso 1 1 calc R
C60 C 0.3626(3) 1.0602(2) 0.6402(3) 0.0997(13) Uani 1 1 d .
H60 H 0.3240 1.0912 0.6436 0.120 Uiso 1 1 calc R
C61 C 0.3323(2) 0.9814(2) 0.5920(2) 0.0806(9) Uani 1 1 d .
C62 C 0.2416(2) 0.9516(2) 0.54253(19) 0.0741(8) Uani 1 1 d .
C63 C 0.2148(3) 0.9991(2) 0.49270(19) 0.0769(9) Uani 1 1 d .
C64 C 0.2719(3) 1.0841(2) 0.4823(2) 0.0802(9) Uani 1 1 d .
C65 C 0.3525(3) 1.0930(3) 0.4595(3) 0.1087(14) Uani 1 1 d .
H65 H 0.3683 1.0449 0.4476 0.130 Uiso 1 1 calc R
C66 C 0.4105(4) 1.1741(3) 0.4543(3) 0.1218(17) Uani 1 1 d .
H66 H 0.4652 1.1797 0.4407 0.146 Uiso 1 1 calc R
C67 C 0.3862(4) 1.2446(3) 0.4693(3) 0.1053(14) Uani 1 1 d .
H67 H 0.4238 1.2983 0.4651 0.126 Uiso 1 1 calc R
C68 C 0.3079(4) 1.2358(3) 0.4901(3) 0.1038(13) Uani 1 1 d .
H68 H 0.2919 1.2840 0.5007 0.125 Uiso 1 1 calc R
C69 C 0.2501(3) 1.1566(2) 0.4960(2) 0.0877(10) Uani 1 1 d .
H69 H 0.1957 1.1525 0.5096 0.105 Uiso 1 1 calc R
C70 C 0.1082(4) 1.0223(3) 0.3388(2) 0.1141(15) Uani 1 1 d .
H70 H 0.1673 1.0289 0.3366 0.137 Uiso 1 1 calc R
C71 C 0.0570(5) 1.0518(4) 0.2859(3) 0.144(2) Uani 1 1 d .
H71 H 0.0824 1.0776 0.2482 0.173 Uiso 1 1 calc R
C72 C -0.0288(5) 1.0437(3) 0.2885(3) 0.139(2) Uani 1 1 d .
H72 H -0.0614 1.0642 0.2529 0.167 Uiso 1 1 calc R
C73 C -0.0684(4) 1.0054(3) 0.3432(3) 0.1193(16) Uani 1 1 d .
H73 H -0.1276 0.9997 0.3445 0.143 Uiso 1 1 calc R
C74 C -0.0191(3) 0.9751(3) 0.3969(2) 0.0966(12) Uani 1 1 d .
H74 H -0.0455 0.9495 0.4343 0.116 Uiso 1 1 calc R
C75 C 0.0697(3) 0.9831(2) 0.3946(2) 0.0847(10) Uani 1 1 d .
C76 C 0.1218(3) 0.9514(2) 0.45172(19) 0.0763(9) Uani 1 1 d .
C77 C 0.0942(2) 0.8748(2) 0.47671(19) 0.0736(8) Uani 1 1 d .
C78 C 0.0073(3) 0.8049(2) 0.4505(2) 0.0833(10) Uani 1 1 d .
C79 C -0.0254(3) 0.7725(3) 0.3739(3) 0.1049(13) Uani 1 1 d .
H79 H 0.0079 0.7955 0.3390 0.126 Uiso 1 1 calc R
C80 C -0.1054(4) 0.7076(3) 0.3486(4) 0.136(2) Uani 1 1 d .
H80 H -0.1261 0.6884 0.2969 0.163 Uiso 1 1 calc R
C81 C -0.1543(4) 0.6713(3) 0.3963(5) 0.144(3) Uani 1 1 d .
H81 H -0.2079 0.6263 0.3783 0.173 Uiso 1 1 calc R
C82 C -0.1244(4) 0.7012(3) 0.4731(5) 0.135(2) Uani 1 1 d .
H82 H -0.1578 0.6759 0.5070 0.162 Uiso 1 1 calc R
C83 C -0.0443(3) 0.7692(2) 0.5000(3) 0.0970(12) Uani 1 1 d .
H83 H -0.0257 0.7905 0.5516 0.116 Uiso 1 1 calc R
C84 C 0.1671(2) 0.87129(19) 0.53517(18) 0.0691(8) Uani 1 1 d .
C85 C 0.1595(2) 0.80300(19) 0.57258(17) 0.0696(8) Uani 1 1 d .
H85 H 0.1071 0.7564 0.5550 0.083 Uiso 1 1 calc R
C86 C 0.2198(2) 0.7932(2) 0.63416(18) 0.0708(8) Uani 1 1 d .
H86 H 0.2744 0.8368 0.6524 0.085 Uiso 1 1 calc R
C87 C 0.2009(2) 0.72295(19) 0.66704(18) 0.0674(8) Uani 1 1 d .
C88 C 0.1183(2) 0.64476(19) 0.64486(17) 0.0674(8) Uani 1 1 d .
C89 C 0.0417(3) 0.6423(2) 0.6725(2) 0.0785(9) Uani 1 1 d .
C90 C -0.0280(3) 0.5660(3) 0.6599(2) 0.0908(11) Uani 1 1 d .
H90 H -0.0794 0.5644 0.6779 0.109 Uiso 1 1 calc R
C91 C -0.0244(3) 0.4917(2) 0.6216(2) 0.0933(12) Uani 1 1 d .
C92 C 0.0489(3) 0.4960(2) 0.5917(2) 0.0897(11) Uani 1 1 d .
H92 H 0.0503 0.4471 0.5628 0.108 Uiso 1 1 calc R
C93 C 0.1221(3) 0.5710(2) 0.60274(19) 0.0765(9) Uani 1 1 d .
C94 C 0.0347(3) 0.7208(3) 0.7172(3) 0.1062(13) Uani 1 1 d .
H94A H 0.0710 0.7324 0.7671 0.159 Uiso 1 1 calc R
H94B H -0.0266 0.7111 0.7209 0.159 Uiso 1 1 calc R
H94C H 0.0552 0.7688 0.6921 0.159 Uiso 1 1 calc R
C95 C -0.0993(4) 0.4064(3) 0.6148(3) 0.137(2) Uani 1 1 d .
H95A H -0.0887 0.3812 0.6588 0.206 Uiso 1 1 calc R
H95B H -0.1005 0.3687 0.5705 0.206 Uiso 1 1 calc R
H95C H -0.1557 0.4158 0.6108 0.206 Uiso 1 1 calc R
C96 C 0.2031(3) 0.5706(3) 0.5705(3) 0.1057(13) Uani 1 1 d .
H96A H 0.2254 0.6222 0.5504 0.159 Uiso 1 1 calc R
H96B H 0.1866 0.5221 0.5308 0.159 Uiso 1 1 calc R
H96C H 0.2488 0.5671 0.6097 0.159 Uiso 1 1 calc R
C100 C 0.7320(12) 0.2308(10) 0.6983(10) 0.307(8) Uani 1 1 d DU
C101 C 0.7026(11) 0.2019(11) 0.6185(10) 0.310(8) Uani 1 1 d DU
C102 C 0.6420(11) 0.2602(10) 0.5943(12) 0.336(8) Uani 1 1 d DU
C106 C 0.049(2) 0.023(3) -0.005(3) 0.43(3) Uani 0.50 1 d PDU
C107 C 0.092(2) 0.115(3) 0.033(2) 0.41(2) Uani 0.50 1 d PDU
C108 C 0.1812(17) 0.1440(13) 0.0092(15) 0.263(10) Uani 0.50 1 d PDU
C103 C 1.0767(13) 0.6881(15) 0.9496(14) 0.401(14) Uani 1 1 d .
C104 C 1.0740(13) 0.6138(16) 0.9764(12) 0.354(11) Uani 1 1 d .
C105 C 1.0039(11) 0.5390(10) 0.9835(10) 0.277(6) Uani 1 1 d .
C97 C 0.8965(15) 0.1835(13) 0.8300(13) 0.401(11) Uani 1 1 d DU
C98 C 0.8319(18) 0.2201(17) 0.7912(17) 0.445(15) Uani 1 1 d DU
C99 C 0.7883(15) 0.1733(14) 0.7123(16) 0.359(11) Uani 1 1 d DU

loop_
_atom_site_aniso_label
_atom_site_aniso_U_11
_atom_site_aniso_U_22
_atom_site_aniso_U_33
_atom_site_aniso_U_23
_atom_site_aniso_U_13
_atom_site_aniso_U_12
S1 0.0970(6) 0.0852(5) 0.0573(4) 0.0238(4) 0.0037(4) 0.0396(5)
S2 0.0905(6) 0.0658(5) 0.0803(5) 0.0296(4) 0.0006(4) 0.0207(4)
C1 0.091(2) 0.082(2) 0.069(2) 0.0183(16) 0.0084(18) 0.0237(19)
C2 0.091(3) 0.114(3) 0.102(3) 0.035(3) 0.017(2) 0.043(2)
C3 0.128(4) 0.129(4) 0.107(3) 0.037(3) 0.032(3) 0.078(3)
C4 0.151(4) 0.105(3) 0.088(3) 0.011(2) 0.013(3) 0.071(3)
C5 0.122(3) 0.088(2) 0.074(2) 0.0091(19) -0.001(2) 0.051(2)
C6 0.095(2) 0.0710(19) 0.0563(17) 0.0168(14) 0.0075(16) 0.0310(17)
C7 0.085(2) 0.0705(18) 0.0579(17) 0.0157(14) 0.0027(15) 0.0248(16)
C8 0.090(2) 0.075(2) 0.0597(18) 0.0152(15) 0.0026(16) 0.0295(17)
C9 0.112(3) 0.083(2) 0.0584(18) 0.0162(16) 0.0034(19) 0.048(2)
C10 0.125(4) 0.112(3) 0.068(2) 0.025(2) 0.020(2) 0.045(3)
C11 0.168(5) 0.143(4) 0.094(3) 0.043(3) 0.048(3) 0.084(4)
C12 0.220(7) 0.149(5) 0.064(3) 0.017(3) 0.021(4) 0.120(5)
C13 0.181(5) 0.124(4) 0.067(3) -0.006(2) -0.015(3) 0.091(4)
C14 0.132(3) 0.095(3) 0.069(2) 0.0047(19) -0.008(2) 0.053(2)
C15 0.105(3) 0.0659(18) 0.0617(18) 0.0111(15) 0.0011(17) 0.0294(18)
C16 0.147(4) 0.080(2) 0.071(2) 0.0217(18) 0.005(2) 0.051(3)
C17 0.151(5) 0.131(4) 0.084(3) 0.027(3) -0.015(3) 0.074(4)
C18 0.106(4) 0.192(6) 0.116(4) 0.048(4) -0.002(3) 0.065(4)
C19 0.097(3) 0.146(4) 0.096(3) 0.051(3) 0.010(2) 0.044(3)
C20 0.086(2) 0.081(2) 0.0596(18) 0.0162(15) 0.0008(16) 0.0265(18)
C21 0.086(2) 0.080(2) 0.0572(17) 0.0233(15) 0.0060(15) 0.0267(17)
C22 0.089(2) 0.085(2) 0.0657(19) 0.0283(16) 0.0124(17) 0.0349(19)
C23 0.090(2) 0.103(3) 0.070(2) 0.0327(19) 0.0123(18) 0.042(2)
C24 0.125(4) 0.105(3) 0.096(3) 0.025(2) 0.028(3) 0.055(3)
C25 0.176(6) 0.138(5) 0.139(5) 0.026(4) 0.046(4) 0.088(4)
C26 0.200(7) 0.208(8) 0.132(5) 0.031(5) 0.069(5) 0.121(6)
C27 0.182(6) 0.195(7) 0.133(5) 0.075(4) 0.086(4) 0.106(5)
C28 0.130(4) 0.141(4) 0.108(3) 0.055(3) 0.051(3) 0.070(3)
C29 0.086(2) 0.082(2) 0.0585(17) 0.0224(15) 0.0083(15) 0.0321(17)
C30 0.092(2) 0.079(2) 0.0595(17) 0.0211(15) 0.0121(16) 0.0379(18)
C31 0.093(2) 0.082(2) 0.0581(17) 0.0249(15) 0.0143(16) 0.0391(18)
C32 0.076(2) 0.0755(19) 0.0591(17) 0.0249(14) 0.0106(15) 0.0265(16)
C33 0.087(2) 0.092(2) 0.0551(17) 0.0309(16) 0.0129(16) 0.0397(19)
C34 0.093(3) 0.115(3) 0.072(2) 0.041(2) 0.021(2) 0.040(2)
C35 0.116(4) 0.157(5) 0.101(3) 0.067(3) 0.053(3) 0.076(4)
C36 0.157(5) 0.150(5) 0.098(3) 0.051(3) 0.059(3) 0.097(4)
C37 0.145(4) 0.106(3) 0.085(3) 0.022(2) 0.026(3) 0.064(3)
C38 0.107(3) 0.089(2) 0.066(2) 0.0258(18) 0.0149(19) 0.044(2)
C39 0.090(3) 0.146(4) 0.126(4) 0.045(3) 0.025(3) 0.021(3)
C40 0.244(8) 0.230(8) 0.170(6) 0.052(5) 0.112(6) 0.162(7)
C41 0.108(3) 0.086(3) 0.122(3) 0.018(2) 0.020(3) 0.032(2)
C42 0.095(3) 0.084(2) 0.076(2) 0.0084(18) -0.0078(19) 0.032(2)
C43 0.112(4) 0.104(3) 0.095(3) 0.002(2) -0.013(3) 0.039(3)
C44 0.108(4) 0.104(3) 0.131(4) 0.003(3) -0.022(3) 0.020(3)
C45 0.098(3) 0.104(3) 0.146(5) 0.029(3) 0.007(3) 0.012(3)
C46 0.094(3) 0.094(3) 0.099(3) 0.029(2) 0.004(2) 0.025(2)
C47 0.082(2) 0.0684(19) 0.083(2) 0.0230(17) -0.0016(18) 0.0271(17)
C48 0.085(2) 0.0698(19) 0.0666(18) 0.0273(15) 0.0030(16) 0.0292(17)
C49 0.088(2) 0.0687(19) 0.0673(19) 0.0215(15) 0.0029(16) 0.0278(17)
C50 0.084(2) 0.092(3) 0.068(2) 0.0096(17) -0.0071(18) 0.034(2)
C51 0.096(3) 0.128(4) 0.082(3) 0.003(2) 0.004(2) 0.039(3)
C52 0.114(4) 0.186(6) 0.103(4) -0.022(4) 0.001(3) 0.066(4)
C53 0.151(6) 0.171(6) 0.113(4) -0.041(4) -0.028(4) 0.094(5)
C54 0.153(5) 0.104(3) 0.106(3) -0.017(3) -0.025(3) 0.066(3)
C55 0.109(3) 0.086(3) 0.090(3) 0.002(2) -0.011(2) 0.045(2)
C56 0.103(3) 0.092(3) 0.119(3) 0.044(2) 0.034(3) 0.040(2)
C57 0.087(3) 0.126(4) 0.174(5) 0.063(4) 0.031(3) 0.043(3)
C58 0.096(3) 0.108(4) 0.188(6) 0.067(4) -0.012(3) 0.007(3)
C59 0.134(4) 0.072(3) 0.173(5) 0.040(3) -0.044(4) 0.007(3)
C60 0.105(3) 0.064(2) 0.114(3) 0.028(2) -0.015(2) 0.021(2)
C61 0.085(2) 0.070(2) 0.094(2) 0.0389(18) 0.0168(19) 0.0270(18)
C62 0.088(2) 0.0633(18) 0.074(2) 0.0215(15) 0.0136(17) 0.0273(16)
C63 0.096(2) 0.0667(18) 0.0704(19) 0.0211(15) 0.0155(17) 0.0291(17)
C64 0.097(3) 0.071(2) 0.071(2) 0.0297(16) 0.0127(18) 0.0242(18)
C65 0.132(4) 0.079(2) 0.131(4) 0.040(2) 0.057(3) 0.035(2)
C66 0.135(4) 0.106(3) 0.143(4) 0.053(3) 0.068(3) 0.036(3)
C67 0.129(4) 0.078(3) 0.100(3) 0.036(2) 0.019(3) 0.017(2)
C68 0.129(4) 0.074(2) 0.110(3) 0.029(2) 0.018(3) 0.035(2)
C69 0.106(3) 0.071(2) 0.092(2) 0.0309(18) 0.017(2) 0.033(2)
C70 0.135(4) 0.102(3) 0.090(3) 0.045(2) -0.003(3) 0.020(3)
C71 0.164(5) 0.120(4) 0.113(4) 0.061(3) -0.023(4) 0.010(4)
C72 0.174(6) 0.103(3) 0.118(4) 0.037(3) -0.042(4) 0.044(4)
C73 0.140(4) 0.095(3) 0.114(4) 0.006(3) -0.022(3) 0.055(3)
C74 0.118(3) 0.083(2) 0.087(3) 0.0114(19) -0.004(2) 0.044(2)
C75 0.112(3) 0.067(2) 0.070(2) 0.0168(16) -0.0006(19) 0.0296(19)
C76 0.099(3) 0.0659(18) 0.0657(18) 0.0189(15) 0.0109(17) 0.0300(17)
C77 0.086(2) 0.0648(18) 0.0693(19) 0.0185(15) 0.0096(16) 0.0247(16)
C78 0.093(3) 0.0643(19) 0.089(2) 0.0173(17) -0.002(2) 0.0307(18)
C79 0.124(3) 0.084(3) 0.097(3) 0.006(2) -0.008(3) 0.039(3)
C80 0.136(5) 0.075(3) 0.162(5) -0.013(3) -0.039(4) 0.030(3)
C81 0.112(4) 0.069(3) 0.214(8) 0.009(4) -0.040(5) 0.018(3)
C82 0.097(3) 0.086(3) 0.218(7) 0.061(4) 0.015(4) 0.023(3)
C83 0.091(3) 0.079(2) 0.123(3) 0.036(2) 0.011(2) 0.030(2)
C84 0.085(2) 0.0594(17) 0.0669(18) 0.0181(14) 0.0112(16) 0.0299(16)
C85 0.085(2) 0.0574(16) 0.0658(18) 0.0147(13) 0.0096(16) 0.0244(15)
C86 0.078(2) 0.0659(18) 0.0685(18) 0.0219(14) 0.0107(15) 0.0228(15)
C87 0.076(2) 0.0608(17) 0.0686(18) 0.0204(14) 0.0160(15) 0.0241(15)
C88 0.083(2) 0.0607(17) 0.0610(17) 0.0201(13) 0.0096(15) 0.0262(15)
C89 0.087(2) 0.073(2) 0.076(2) 0.0174(16) 0.0187(18) 0.0246(18)
C90 0.084(2) 0.093(3) 0.089(2) 0.029(2) 0.018(2) 0.016(2)
C91 0.094(3) 0.077(2) 0.093(3) 0.026(2) -0.006(2) 0.014(2)
C92 0.114(3) 0.064(2) 0.082(2) 0.0090(17) -0.008(2) 0.031(2)
C93 0.095(2) 0.074(2) 0.0664(19) 0.0183(15) 0.0069(17) 0.0385(19)
C94 0.107(3) 0.109(3) 0.111(3) 0.010(2) 0.038(3) 0.043(3)
C95 0.125(4) 0.094(3) 0.149(5) 0.035(3) -0.018(3) -0.005(3)
C96 0.119(3) 0.116(3) 0.094(3) 0.003(2) 0.017(2) 0.062(3)
C100 0.310(14) 0.225(11) 0.297(14) 0.040(11) 0.099(12) -0.049(10)
C101 0.308(14) 0.287(14) 0.270(13) 0.054(12) 0.075(12) 0.004(11)
C102 0.310(14) 0.240(12) 0.422(17) 0.045(12) 0.034(13) 0.065(11)
C106 0.44(3) 0.43(3) 0.43(3) 0.070(19) 0.09(2) 0.16(2)
C107 0.40(3) 0.38(3) 0.40(3) 0.051(19) 0.055(19) 0.082(18)
C108 0.289(18) 0.198(14) 0.288(18) -0.054(12) 0.103(15) 0.072(13)
C103 0.309(18) 0.46(3) 0.51(3) 0.32(3) 0.150(18) 0.114(18)
C104 0.298(19) 0.40(3) 0.41(3) 0.17(2) 0.180(18) 0.101(19)
C105 0.279(14) 0.31(2) 0.315(17) 0.123(14) 0.140(13) 0.140(15)
C97 0.378(18) 0.357(16) 0.438(19) 0.138(15) 0.084(15) 0.060(13)
C98 0.45(2) 0.42(2) 0.47(2) 0.086(17) 0.048(17) 0.168(17)
C99 0.348(17) 0.330(17) 0.393(19) 0.067(14) 0.121(14) 0.085(14)

loop_
_atom_type_symbol
_atom_type_description
_atom_type_scat_dispersion_real
_atom_type_scat_dispersion_imag
_atom_type_scat_source
C C 0.0181 0.0091 'International Tables Vol C Tables 4.2.6.8 and 6.1.1.4'
H H 0.0000 0.0000 'International Tables Vol C Tables 4.2.6.8 and 6.1.1.4'
S S 0.3331 0.5567 'International Tables Vol C Tables 4.2.6.8 and 6.1.1.4'

loop_
_geom_angle_atom_site_label_1
_geom_angle_atom_site_label_2
_geom_angle_atom_site_label_3
_geom_angle
_geom_angle_site_symmetry_3
C32 S1 C48 106.53(15) .
C87 S2 C49 106.32(15) .
C2 C1 H1 119.7 .
C2 C1 C6 120.6(4) .
C6 C1 H1 119.7 .
C1 C2 H2 119.9 .
C3 C2 C1 120.2(4) .
C3 C2 H2 119.9 .
C2 C3 H3 120.1 .
C2 C3 C4 119.9(4) .
C4 C3 H3 120.1 .
C3 C4 H4 119.9 .
C5 C4 C3 120.1(4) .
C5 C4 H4 119.9 .
C4 C5 H5 119.3 .
C4 C5 C6 121.4(4) .
C6 C5 H5 119.3 .
C1 C6 C7 121.2(3) .
C5 C6 C1 117.7(4) .
C5 C6 C7 120.9(3) .
C8 C7 C6 124.8(3) .
C8 C7 C29 107.5(3) .
C29 C7 C6 127.5(3) .
C7 C8 C9 125.6(3) .
C7 C8 C21 109.3(3) .
C21 C8 C9 125.1(3) .
C10 C9 C8 120.7(4) .
C10 C9 C14 118.7(4) .
C14 C9 C8 120.6(4) .
C9 C10 H10 119.8 .
C9 C10 C11 120.4(5) .
C11 C10 H10 119.8 .
C10 C11 H11 119.8 .
C12 C11 C10 120.4(6) .
C12 C11 H11 119.8 .
C11 C12 H12 120.1 .
C13 C12 C11 119.7(5) .
C13 C12 H12 120.1 .
C12 C13 H13 119.5 .
C12 C13 C14 121.0(5) .
C14 C13 H13 119.5 .
C9 C14 H14 120.1 .
C13 C14 C9 119.8(5) .
C13 C14 H14 120.1 .
C16 C15 H15 119.3 .
C16 C15 C20 121.4(4) .
C20 C15 H15 119.3 .
C15 C16 H16 119.7 .
C17 C16 C15 120.7(4) .
C17 C16 H16 119.7 .
C16 C17 H17 120.0 .
C16 C17 C18 120.0(4) .
C18 C17 H17 120.0 .
C17 C18 H18 120.3 .
C17 C18 C19 119.5(5) .
C19 C18 H18 120.3 .
C18 C19 H19 119.5 .
C20 C19 C18 121.1(4) .
C20 C19 H19 119.5 .
C15 C20 C21 121.3(3) .
C19 C20 C15 117.3(3) .
C19 C20 C21 121.4(3) .
C8 C21 C20 124.7(3) .
C22 C21 C8 108.9(3) .
C22 C21 C20 126.5(3) .
C21 C22 C23 129.0(3) .
C21 C22 C29 107.7(3) .
C23 C22 C29 123.3(3) .
C24 C23 C22 120.4(3) .
C28 C23 C22 122.3(4) .
C28 C23 C24 117.3(4) .
C23 C24 H24 119.8 .
C25 C24 C23 120.5(5) .
C25 C24 H24 119.8 .
C24 C25 H25 120.0 .
C24 C25 C26 120.0(6) .
C26 C25 H25 120.0 .
C25 C26 H26 119.9 .
C27 C26 C25 120.2(6) .
C27 C26 H26 119.9 .
C26 C27 H27 120.0 .
C26 C27 C28 120.0(6) .
C28 C27 H27 120.0 .
C23 C28 H28 119.0 .
C27 C28 C23 122.0(5) .
C27 C28 H28 119.0 .
C7 C29 C22 106.6(3) .
C30 C29 C7 131.4(3) .
C30 C29 C22 122.0(3) .
C29 C30 H30 114.9 .
C29 C30 C31 130.1(3) .
C31 C30 H30 114.9 .
C30 C31 H31 119.4 .
C32 C31 C30 121.2(3) .
C32 C31 H31 119.4 .
C31 C32 S1 124.8(3) .
C31 C32 C33 123.6(3) .
C33 C32 S1 111.5(2) .
C34 C33 C32 120.4(3) .
C38 C33 C32 119.6(3) .
C38 C33 C34 119.9(4) .
C33 C34 C39 121.4(4) .
C35 C34 C33 119.0(4) .
C35 C34 C39 119.6(4) .
C34 C35 H35 119.1 .
C36 C35 C34 121.8(5) .
C36 C35 H35 119.1 .
C35 C36 C40 119.8(6) .
C37 C36 C35 119.2(4) .
C37 C36 C40 120.9(7) .
C36 C37 H37 119.1 .
C36 C37 C38 121.7(5) .
C38 C37 H37 119.1 .
C33 C38 C37 118.3(4) .
C33 C38 C41 121.7(3) .
C37 C38 C41 120.0(4) .
C34 C39 H39A 109.5 .
C34 C39 H39B 109.5 .
C34 C39 H39C 109.5 .
H39A C39 H39B 109.5 .
H39A C39 H39C 109.5 .
H39B C39 H39C 109.5 .
C36 C40 H40A 109.5 .
C36 C40 H40B 109.5 .
C36 C40 H40C 109.5 .
H40A C40 H40B 109.5 .
H40A C40 H40C 109.5 .
H40B C40 H40C 109.5 .
C38 C41 H41A 109.5 .
C38 C41 H41B 109.5 .
C38 C41 H41C 109.5 .
H41A C41 H41B 109.5 .
H41A C41 H41C 109.5 .
H41B C41 H41C 109.5 .
C43 C42 H42 119.7 .
C47 C42 H42 119.7 .
C47 C42 C43 120.6(4) .
C42 C43 H43 120.2 .
C44 C43 C42 119.6(5) .
C44 C43 H43 120.2 .
C43 C44 H44 119.6 .
C43 C44 C45 120.8(5) .
C45 C44 H44 119.6 .
C44 C45 H45 120.2 .
C44 C45 C46 119.7(5) .
C46 C45 H45 120.2 .
C45 C46 H46 119.7 .
C47 C46 C45 120.6(5) .
C47 C46 H46 119.7 .
C42 C47 C46 118.6(4) .
C42 C47 C48 120.2(4) .
C46 C47 C48 121.2(4) .
C47 C48 S1 117.3(3) .
C49 C48 S1 118.5(3) .
C49 C48 C47 124.2(3) .
C48 C49 S2 119.4(3) .
C48 C49 C50 126.0(3) .
C50 C49 S2 114.6(3) .
C51 C50 C49 121.9(4) .
C51 C50 C55 118.5(4) .
C55 C50 C49 119.3(4) .
C50 C51 H51 119.2 .
C50 C51 C52 121.6(6) .
C52 C51 H51 119.2 .
C51 C52 H52 120.2 .
C51 C52 C53 119.6(6) .
C53 C52 H52 120.2 .
C52 C53 H53 120.0 .
C54 C53 C52 120.0(6) .
C54 C53 H53 120.0 .
C53 C54 H54 119.9 .
C53 C54 C55 120.1(6) .
C55 C54 H54 119.9 .
C50 C55 C54 120.2(5) .
C50 C55 H55 119.9 .
C54 C55 H55 119.9 .
C57 C56 H56 119.8 .
C61 C56 H56 119.8 .
C61 C56 C57 120.4(5) .
C56 C57 H57 119.8 .
C58 C57 C56 120.4(5) .
C58 C57 H57 119.8 .
C57 C58 H58 120.1 .
C59 C58 C57 119.8(5) .
C59 C58 H58 120.1 .
C58 C59 H59 119.7 .
C58 C59 C60 120.6(5) .
C60 C59 H59 119.7 .
C59 C60 H60 119.3 .
C59 C60 C61 121.4(5) .
C61 C60 H60 119.3 .
C56 C61 C60 117.5(4) .
C56 C61 C62 122.7(4) .
C60 C61 C62 119.6(3) .
C63 C62 C61 122.6(3) .
C63 C62 C84 107.8(3) .
C84 C62 C61 129.6(3) .
C62 C63 C64 124.3(3) .
C62 C63 C76 109.3(3) .
C76 C63 C64 126.4(3) .
C65 C64 C63 119.7(3) .
C69 C64 C63 122.9(4) .
C69 C64 C65 117.3(3) .
C64 C65 H65 119.7 .
C64 C65 C66 120.6(4) .
C66 C65 H65 119.7 .
C65 C66 H66 120.1 .
C67 C66 C65 119.9(5) .
C67 C66 H66 120.1 .
C66 C67 H67 120.3 .
C68 C67 C66 119.5(4) .
C68 C67 H67 120.3 .
C67 C68 H68 119.2 .
C67 C68 C69 121.5(4) .
C69 C68 H68 119.2 .
C64 C69 C68 121.1(4) .
C64 C69 H69 119.4 .
C68 C69 H69 119.4 .
C71 C70 H70 120.4 .
C75 C70 H70 120.4 .
C75 C70 C71 119.3(5) .
C70 C71 H71 119.4 .
C72 C71 C70 121.3(5) .
C72 C71 H71 119.4 .
C71 C72 H72 119.7 .
C71 C72 C73 120.7(5) .
C73 C72 H72 119.7 .
C72 C73 H73 120.2 .
C72 C73 C74 119.5(6) .
C74 C73 H73 120.2 .
C73 C74 H74 119.9 .
C75 C74 C73 120.2(5) .
C75 C74 H74 119.9 .
C70 C75 C74 119.0(4) .
C70 C75 C76 120.9(4) .
C74 C75 C76 120.1(3) .
C75 C76 C63 124.8(3) .
C77 C76 C63 107.9(3) .
C77 C76 C75 127.3(3) .
C76 C77 C78 127.5(3) .
C76 C77 C84 108.6(3) .
C84 C77 C78 123.9(3) .
C79 C78 C77 120.6(4) .
C83 C78 C77 122.1(4) .
C83 C78 C79 117.3(4) .
C78 C79 H79 119.3 .
C80 C79 C78 121.4(5) .
C80 C79 H79 119.3 .
C79 C80 H80 119.2 .
C81 C80 C79 121.5(6) .
C81 C80 H80 119.2 .
C80 C81 H81 120.5 .
C80 C81 C82 119.1(5) .
C82 C81 H81 120.5 .
C81 C82 H82 119.8 .
C81 C82 C83 120.4(6) .
C83 C82 H82 119.8 .
C78 C83 C82 120.2(5) .
C78 C83 H83 119.9 .
C82 C83 H83 119.9 .
C62 C84 C77 106.5(3) .
C85 C84 C62 130.8(3) .
C85 C84 C77 122.7(3) .
C84 C85 H85 115.3 .
C84 C85 C86 129.4(3) .
C86 C85 H85 115.3 .
C85 C86 H86 118.8 .
C87 C86 C85 122.4(3) .
C87 C86 H86 118.8 .
C86 C87 S2 125.0(3) .
C86 C87 C88 127.2(3) .
C88 C87 S2 107.8(2) .
C89 C88 C87 120.4(3) .
C89 C88 C93 119.9(3) .
C93 C88 C87 119.4(3) .
C88 C89 C94 121.4(3) .
C90 C89 C88 118.7(3) .
C90 C89 C94 119.8(4) .
C89 C90 H90 118.8 .
C89 C90 C91 122.5(4) .
C91 C90 H90 118.8 .
C90 C91 C95 121.1(5) .
C92 C91 C90 118.1(4) .
C92 C91 C95 120.8(5) .
C91 C92 H92 118.8 .
C91 C92 C93 122.3(4) .
C93 C92 H92 118.8 .
C88 C93 C96 122.0(3) .
C92 C93 C88 118.3(4) .
C92 C93 C96 119.7(4) .
C89 C94 H94A 109.5 .
C89 C94 H94B 109.5 .
C89 C94 H94C 109.5 .
H94A C94 H94B 109.5 .
H94A C94 H94C 109.5 .
H94B C94 H94C 109.5 .
C91 C95 H95A 109.5 .
C91 C95 H95B 109.5 .
C91 C95 H95C 109.5 .
H95A C95 H95B 109.5 .
H95A C95 H95C 109.5 .
H95B C95 H95C 109.5 .
C93 C96 H96A 109.5 .
C93 C96 H96B 109.5 .
C93 C96 H96C 109.5 .
H96A C96 H96B 109.5 .
H96A C96 H96C 109.5 .
H96B C96 H96C 109.5 .
C101 C100 C99 96.6(19) .
C100 C101 C102 102.4(18) .
C107 C106 C106 115(5) 2
C108 C107 C106 104(2) .
C103 C104 C105 135(2) .
C104 C105 C105 137(2) 2_767
C97 C98 C99 113(2) .
C98 C99 C100 93.3(19) .

loop_
_geom_bond_atom_site_label_1
_geom_bond_atom_site_label_2
_geom_bond_distance
_geom_bond_site_symmetry_2
S1 C32 1.754(3) .
S1 C48 1.777(4) .
S2 C49 1.774(4) .
S2 C87 1.755(3) .
C1 H1 0.9300 .
C1 C2 1.383(6) .
C1 C6 1.393(5) .
C2 H2 0.9300 .
C2 C3 1.351(7) .
C3 H3 0.9300 .
C3 C4 1.380(7) .
C4 H4 0.9300 .
C4 C5 1.364(6) .
C5 H5 0.9300 .
C5 C6 1.376(5) .
C6 C7 1.483(5) .
C7 C8 1.372(4) .
C7 C29 1.469(5) .
C8 C9 1.480(5) .
C8 C21 1.475(5) .
C9 C10 1.369(6) .
C9 C14 1.394(5) .
C10 H10 0.9300 .
C10 C11 1.392(6) .
C11 H11 0.9300 .
C11 C12 1.364(8) .
C12 H12 0.9300 .
C12 C13 1.355(8) .
C13 H13 0.9300 .
C13 C14 1.383(7) .
C14 H14 0.9300 .
C15 H15 0.9300 .
C15 C16 1.377(5) .
C15 C20 1.387(5) .
C16 H16 0.9300 .
C16 C17 1.342(7) .
C17 H17 0.9300 .
C17 C18 1.378(8) .
C18 H18 0.9300 .
C18 C19 1.397(6) .
C19 H19 0.9300 .
C19 C20 1.375(6) .
C20 C21 1.480(5) .
C21 C22 1.361(5) .
C22 C23 1.475(5) .
C22 C29 1.485(5) .
C23 C24 1.388(6) .
C23 C28 1.382(6) .
C24 H24 0.9300 .
C24 C25 1.363(7) .
C25 H25 0.9300 .
C25 C26 1.382(9) .
C26 H26 0.9300 .
C26 C27 1.339(9) .
C27 H27 0.9300 .
C27 C28 1.357(7) .
C28 H28 0.9300 .
C29 C30 1.361(4) .
C30 H30 0.9300 .
C30 C31 1.432(5) .
C31 H31 0.9300 .
C31 C32 1.344(4) .
C32 C33 1.496(5) .
C33 C34 1.397(5) .
C33 C38 1.397(5) .
C34 C35 1.381(6) .
C34 C39 1.507(6) .
C35 H35 0.9300 .
C35 C36 1.368(7) .
C36 C37 1.360(7) .
C36 C40 1.537(7) .
C37 H37 0.9300 .
C37 C38 1.403(6) .
C38 C41 1.504(6) .
C39 H39A 0.9600 .
C39 H39B 0.9600 .
C39 H39C 0.9600 .
C40 H40A 0.9600 .
C40 H40B 0.9600 .
C40 H40C 0.9600 .
C41 H41A 0.9600 .
C41 H41B 0.9600 .
C41 H41C 0.9600 .
C42 H42 0.9300 .
C42 C43 1.395(6) .
C42 C47 1.376(5) .
C43 H43 0.9300 .
C43 C44 1.359(7) .
C44 H44 0.9300 .
C44 C45 1.362(8) .
C45 H45 0.9300 .
C45 C46 1.390(6) .
C46 H46 0.9300 .
C46 C47 1.380(6) .
C47 C48 1.488(5) .
C48 C49 1.355(5) .
C49 C50 1.485(5) .
C50 C51 1.378(6) .
C50 C55 1.384(6) .
C51 H51 0.9300 .
C51 C52 1.379(8) .
C52 H52 0.9300 .
C52 C53 1.379(9) .
C53 H53 0.9300 .
C53 C54 1.369(9) .
C54 H54 0.9300 .
C54 C55 1.397(7) .
C55 H55 0.9300 .
C56 H56 0.9300 .
C56 C57 1.402(7) .
C56 C61 1.380(5) .
C57 H57 0.9300 .
C57 C58 1.373(8) .
C58 H58 0.9300 .
C58 C59 1.350(8) .
C59 H59 0.9300 .
C59 C60 1.380(6) .
C60 H60 0.9300 .
C60 C61 1.396(5) .
C61 C62 1.487(5) .
C62 C63 1.373(5) .
C62 C84 1.467(5) .
C63 C64 1.481(5) .
C63 C76 1.481(5) .
C64 C65 1.390(6) .
C64 C69 1.372(5) .
C65 H65 0.9300 .
C65 C66 1.406(6) .
C66 H66 0.9300 .
C66 C67 1.367(7) .
C67 H67 0.9300 .
C67 C68 1.339(6) .
C68 H68 0.9300 .
C68 C69 1.385(6) .
C69 H69 0.9300 .
C70 H70 0.9300 .
C70 C71 1.397(7) .
C70 C75 1.388(6) .
C71 H71 0.9300 .
C71 C72 1.351(9) .
C72 H72 0.9300 .
C72 C73 1.372(8) .
C73 H73 0.9300 .
C73 C74 1.398(6) .
C74 H74 0.9300 .
C74 C75 1.399(6) .
C75 C76 1.480(5) .
C76 C77 1.370(5) .
C77 C78 1.479(5) .
C77 C84 1.472(5) .
C78 C79 1.391(6) .
C78 C83 1.375(6) .
C79 H79 0.9300 .
C79 C80 1.368(7) .
C80 H80 0.9300 .
C80 C81 1.329(9) .
C81 H81 0.9300 .
C81 C82 1.383(9) .
C82 H82 0.9300 .
C82 C83 1.396(7) .
C83 H83 0.9300 .
C84 C85 1.375(4) .
C85 H85 0.9300 .
C85 C86 1.420(5) .
C86 H86 0.9300 .
C86 C87 1.348(4) .
C87 C88 1.502(4) .
C88 C89 1.392(5) .
C88 C93 1.403(5) .
C89 C90 1.375(5) .
C89 C94 1.512(5) .
C90 H90 0.9300 .
C90 C91 1.379(6) .
C91 C92 1.358(6) .
C91 C95 1.527(6) .
C92 H92 0.9300 .
C92 C93 1.392(5) .
C93 C96 1.511(6) .
C94 H94A 0.9600 .
C94 H94B 0.9600 .
C94 H94C 0.9600 .
C95 H95A 0.9600 .
C95 H95B 0.9600 .
C95 H95C 0.9600 .
C96 H96A 0.9600 .
C96 H96B 0.9600 .
C96 H96C 0.9600 .
C100 C101 1.431(14) .
C100 C99 1.529(16) .
C101 C102 1.628(15) .
C106 C106 1.58(6) 2
C106 C107 1.517(19) .
C107 C108 1.515(19) .
C103 C104 1.37(2) .
C104 C105 1.43(2) .
C105 C105 1.47(3) 2_767
C97 C98 1.488(17) .
C98 C99 1.500(17) .

loop_
_geom_torsion_atom_site_label_1
_geom_torsion_atom_site_label_2
_geom_torsion_atom_site_label_3
_geom_torsion_atom_site_label_4
_geom_torsion
_geom_torsion_site_symmetry_1
_geom_torsion_site_symmetry_4
S1 C32 C33 C34 97.9(3) . .
S1 C32 C33 C38 -83.2(3) . .
S1 C48 C49 S2 23.3(3) . .
S1 C48 C49 C50 -158.1(3) . .
S2 C49 C50 C51 39.3(4) . .
S2 C49 C50 C55 -134.3(3) . .
S2 C87 C88 C89 95.9(3) . .
S2 C87 C88 C93 -77.3(3) . .
C1 C2 C3 C4 -0.2(7) . .
C1 C6 C7 C8 -123.5(4) . .
C1 C6 C7 C29 52.6(5) . .
C2 C1 C6 C5 -0.8(5) . .
C2 C1 C6 C7 176.0(3) . .
C2 C3 C4 C5 0.8(7) . .
C3 C4 C5 C6 -1.3(7) . .
C4 C5 C6 C1 1.3(6) . .
C4 C5 C6 C7 -175.5(4) . .
C5 C6 C7 C8 53.2(5) . .
C5 C6 C7 C29 -130.7(4) . .
C6 C1 C2 C3 0.2(6) . .
C6 C7 C8 C9 -1.3(6) . .
C6 C7 C8 C21 176.5(3) . .
C6 C7 C29 C22 -175.8(3) . .
C6 C7 C29 C30 6.1(6) . .
C7 C8 C9 C10 57.0(5) . .
C7 C8 C9 C14 -123.1(4) . .
C7 C8 C21 C20 -179.7(3) . .
C7 C8 C21 C22 -0.4(4) . .
C7 C29 C30 C31 7.9(7) . .
C8 C7 C29 C22 0.8(4) . .
C8 C7 C29 C30 -177.2(4) . .
C8 C9 C10 C11 -178.6(4) . .
C8 C9 C14 C13 179.2(4) . .
C8 C21 C22 C23 -176.9(4) . .
C8 C21 C22 C29 0.9(4) . .
C9 C8 C21 C20 -2.0(6) . .
C9 C8 C21 C22 177.3(4) . .
C9 C10 C11 C12 -0.5(7) . .
C10 C9 C14 C13 -0.9(6) . .
C10 C11 C12 C13 -1.1(8) . .
C11 C12 C13 C14 1.8(8) . .
C12 C13 C14 C9 -0.8(7) . .
C14 C9 C10 C11 1.5(6) . .
C15 C16 C17 C18 0.0(8) . .
C15 C20 C21 C8 46.5(5) . .
C15 C20 C21 C22 -132.7(4) . .
C16 C15 C20 C19 -0.9(6) . .
C16 C15 C20 C21 178.0(3) . .
C16 C17 C18 C19 -1.6(9) . .
C17 C18 C19 C20 2.0(9) . .
C18 C19 C20 C15 -0.7(7) . .
C18 C19 C20 C21 -179.6(5) . .
C19 C20 C21 C8 -134.7(4) . .
C19 C20 C21 C22 46.1(6) . .
C20 C15 C16 C17 1.3(6) . .
C20 C21 C22 C23 2.4(6) . .
C20 C21 C22 C29 -179.8(3) . .
C21 C8 C9 C10 -120.3(4) . .
C21 C8 C9 C14 59.6(5) . .
C21 C22 C23 C24 59.3(6) . .
C21 C22 C23 C28 -123.5(5) . .
C21 C22 C29 C7 -1.1(4) . .
C21 C22 C29 C30 177.2(3) . .
C22 C23 C24 C25 176.1(5) . .
C22 C23 C28 C27 -176.5(5) . .
C22 C29 C30 C31 -169.9(4) . .
C23 C22 C29 C7 176.9(3) . .
C23 C22 C29 C30 -4.8(6) . .
C23 C24 C25 C26 0.9(9) . .
C24 C23 C28 C27 0.8(8) . .
C24 C25 C26 C27 0.0(12) . .
C25 C26 C27 C28 -0.5(12) . .
C26 C27 C28 C23 0.1(10) . .
C28 C23 C24 C25 -1.3(7) . .
C29 C7 C8 C9 -178.0(3) . .
C29 C7 C8 C21 -0.3(4) . .
C29 C22 C23 C24 -118.2(4) . .
C29 C22 C23 C28 59.0(6) . .
C29 C30 C31 C32 178.0(4) . .
C30 C31 C32 S1 -179.0(3) . .
C30 C31 C32 C33 3.9(5) . .
C31 C32 C33 C34 -84.6(4) . .
C31 C32 C33 C38 94.4(4) . .
C32 S1 C48 C47 63.2(3) . .
C32 S1 C48 C49 -119.9(3) . .
C32 C33 C34 C35 178.8(3) . .
C32 C33 C34 C39 -2.5(5) . .
C32 C33 C38 C37 179.9(3) . .
C32 C33 C38 C41 -0.9(5) . .
C33 C34 C35 C36 1.3(6) . .
C34 C33 C38 C37 -1.1(5) . .
C34 C33 C38 C41 178.0(3) . .
C34 C35 C36 C37 -1.0(7) . .
C34 C35 C36 C40 178.9(5) . .
C35 C36 C37 C38 -0.3(7) . .
C36 C37 C38 C33 1.4(6) . .
C36 C37 C38 C41 -177.8(4) . .
C38 C33 C34 C35 -0.2(5) . .
C38 C33 C34 C39 178.5(3) . .
C39 C34 C35 C36 -177.5(4) . .
C40 C36 C37 C38 179.7(5) . .
C42 C43 C44 C45 0.5(8) . .
C42 C47 C48 S1 -142.3(3) . .
C42 C47 C48 C49 41.0(5) . .
C43 C42 C47 C46 1.1(6) . .
C43 C42 C47 C48 178.0(3) . .
C43 C44 C45 C46 -1.3(8) . .
C44 C45 C46 C47 1.9(7) . .
C45 C46 C47 C42 -1.8(6) . .
C45 C46 C47 C48 -178.7(4) . .
C46 C47 C48 S1 34.6(4) . .
C46 C47 C48 C49 -142.1(4) . .
C47 C42 C43 C44 -0.4(7) . .
C47 C48 C49 S2 -160.0(2) . .
C47 C48 C49 C50 18.6(5) . .
C48 S1 C32 C31 12.6(4) . .
C48 S1 C32 C33 -170.0(2) . .
C48 C49 C50 C51 -139.4(4) . .
C48 C49 C50 C55 47.0(5) . .
C49 S2 C87 C86 13.6(4) . .
C49 S2 C87 C88 -167.7(2) . .
C49 C50 C51 C52 -174.4(4) . .
C49 C50 C55 C54 173.6(4) . .
C50 C51 C52 C53 1.4(8) . .
C51 C50 C55 C54 -0.2(6) . .
C51 C52 C53 C54 -1.0(9) . .
C52 C53 C54 C55 0.0(8) . .
C53 C54 C55 C50 0.6(7) . .
C55 C50 C51 C52 -0.8(6) . .
C56 C57 C58 C59 -0.4(9) . .
C56 C61 C62 C63 -119.9(4) . .
C56 C61 C62 C84 59.0(6) . .
C57 C56 C61 C60 0.3(6) . .
C57 C56 C61 C62 175.7(4) . .
C57 C58 C59 C60 1.1(9) . .
C58 C59 C60 C61 -1.2(8) . .
C59 C60 C61 C56 0.5(6) . .
C59 C60 C61 C62 -175.1(4) . .
C60 C61 C62 C63 55.5(5) . .
C60 C61 C62 C84 -125.6(4) . .
C61 C56 C57 C58 -0.3(7) . .
C61 C62 C63 C64 0.0(6) . .
C61 C62 C63 C76 179.5(3) . .
C61 C62 C84 C77 -178.7(4) . .
C61 C62 C84 C85 1.8(6) . .
C62 C63 C64 C65 59.5(5) . .
C62 C63 C64 C69 -118.7(4) . .
C62 C63 C76 C75 178.6(3) . .
C62 C63 C76 C77 -0.9(4) . .
C62 C84 C85 C86 5.5(6) . .
C63 C62 C84 C77 0.3(4) . .
C63 C62 C84 C85 -179.2(4) . .
C63 C64 C65 C66 -175.6(4) . .
C63 C64 C69 C68 176.0(4) . .
C63 C76 C77 C78 -178.1(3) . .
C63 C76 C77 C84 1.1(4) . .
C64 C63 C76 C75 -2.0(6) . .
C64 C63 C76 C77 178.4(4) . .
C64 C65 C66 C67 -2.2(8) . .
C65 C64 C69 C68 -2.3(6) . .
C65 C66 C67 C68 1.1(8) . .
C66 C67 C68 C69 -0.7(7) . .
C67 C68 C69 C64 1.3(7) . .
C69 C64 C65 C66 2.7(7) . .
C70 C71 C72 C73 -0.5(10) . .
C70 C75 C76 C63 44.7(5) . .
C70 C75 C76 C77 -135.9(4) . .
C71 C70 C75 C74 -0.7(7) . .
C71 C70 C75 C76 -179.8(4) . .
C71 C72 C73 C74 0.4(8) . .
C72 C73 C74 C75 -0.4(7) . .
C73 C74 C75 C70 0.6(6) . .
C73 C74 C75 C76 179.7(4) . .
C74 C75 C76 C63 -134.4(4) . .
C74 C75 C76 C77 45.1(6) . .
C75 C70 C71 C72 0.7(9) . .
C75 C76 C77 C78 2.4(6) . .
C75 C76 C77 C84 -178.4(3) . .
C76 C63 C64 C65 -119.8(4) . .
C76 C63 C64 C69 62.0(5) . .
C76 C77 C78 C79 51.5(6) . .
C76 C77 C78 C83 -128.7(4) . .
C76 C77 C84 C62 -0.9(4) . .
C76 C77 C84 C85 178.6(3) . .
C77 C78 C79 C80 179.7(4) . .
C77 C78 C83 C82 -177.7(4) . .
C77 C84 C85 C86 -173.9(3) . .
C78 C77 C84 C62 178.3(3) . .
C78 C77 C84 C85 -2.1(5) . .
C78 C79 C80 C81 -1.7(8) . .
C79 C78 C83 C82 2.2(6) . .
C79 C80 C81 C82 1.5(9) . .
C80 C81 C82 C83 0.6(8) . .
C81 C82 C83 C78 -2.5(7) . .
C83 C78 C79 C80 -0.2(6) . .
C84 C62 C63 C64 -179.0(3) . .
C84 C62 C63 C76 0.4(4) . .
C84 C77 C78 C79 -127.6(4) . .
C84 C77 C78 C83 52.3(5) . .
C84 C85 C86 C87 177.1(3) . .
C85 C86 C87 S2 -179.7(3) . .
C85 C86 C87 C88 1.9(6) . .
C86 C87 C88 C89 -85.5(4) . .
C86 C87 C88 C93 101.4(4) . .
C87 S2 C49 C48 -116.3(3) . .
C87 S2 C49 C50 64.9(3) . .
C87 C88 C89 C90 -170.9(3) . .
C87 C88 C89 C94 7.8(5) . .
C87 C88 C93 C92 171.3(3) . .
C87 C88 C93 C96 -7.8(5) . .
C88 C89 C90 C91 0.7(6) . .
C89 C88 C93 C92 -1.8(5) . .
C89 C88 C93 C96 179.1(3) . .
C89 C90 C91 C92 -3.9(6) . .
C89 C90 C91 C95 174.3(4) . .
C90 C91 C92 C93 4.3(6) . .
C91 C92 C93 C88 -1.5(5) . .
C91 C92 C93 C96 177.6(4) . .
C93 C88 C89 C90 2.2(5) . .
C93 C88 C89 C94 -179.2(3) . .
C94 C89 C90 C91 -178.0(4) . .
C95 C91 C92 C93 -173.9(4) . .
C101 C100 C99 C98 168.3(16) . .
C106 C106 C107 C108 -176(5) 2 .
C103 C104 C105 C105 -174(3) . 2_767
C97 C98 C99 C100 180(2) . .
C99 C100 C101 C102 -178.8(13) . .
